data_2208186
loop_
_publ_author_name
'Hwang, In-Chul'
'Ha, Kwang'

_publ_section_title
;
 Tris(1,10-phenanthroline)manganese(II) bis(hexafluorophosphate)
;
_journal_coeditor_code TK6305
_journal_issue 2
_journal_name_full 'Acta Crystallographica Section E'
_journal_page_first m376
_journal_page_last m378
_journal_paper_doi 10.1107/S1600536806002753
_journal_volume 62
_journal_year 2006
_chemical_formula_iupac '[Mn (C12 H8 N2)3] (P F6)2'
_chemical_formula_moiety 'C36 H24 Mn N6 2+ , 2F6 P -'
_chemical_formula_sum 'C36 H24 F12 Mn N6 P2'
_chemical_formula_weight 885.49
_chemical_name_systematic
;
Tris(1,10-phenanthroline)manganese(II) bis(hexafluorophosphate)
;
_space_group_IT_number 13
_symmetry_cell_setting monoclinic
_symmetry_space_group_name_Hall '-P 2yc'
_symmetry_space_group_name_H-M 'P 1 2/c 1'
_atom_sites_solution_hydrogens geom
_atom_sites_solution_primary direct
_atom_sites_solution_secondary difmap
_cell_angle_alpha 90
_cell_angle_beta 94.2630(10)
_cell_angle_gamma 90
_cell_formula_units_Z 2
_cell_length_a 9.3133(7)
_cell_length_b 15.2753(11)
_cell_length_c 12.8037(9)
_cell_measurement_reflns_used 48
_cell_measurement_temperature 293(2)
_cell_measurement_theta_max 28.3
_cell_measurement_theta_min 2.1
_cell_volume 1816.5(2)
_computing_cell_refinement SMART
_computing_data_collection 'SMART (Bruker, 2000)'
_computing_data_reduction 'SAINT (Bruker, 2000)'
_computing_molecular_graphics 'ORTEP-3 (Farrugia, 1997)'
_computing_publication_material SHELXL97
_computing_structure_refinement 'SHELXL97 (Sheldrick, 1997)'
_computing_structure_solution 'SHELXS97 (Sheldrick, 1990)'
_diffrn_ambient_temperature 293(2)
_diffrn_measured_fraction_theta_full 0.993
_diffrn_measured_fraction_theta_max 0.920
_diffrn_measurement_device_type 'Bruker SMART 1000 area-detector CCD'
_diffrn_measurement_method '\f and \w'
_diffrn_radiation_monochromator graphite
_diffrn_radiation_source 'fine-focus sealed tube'
_diffrn_radiation_type 'Mo K\a'
_diffrn_radiation_wavelength 0.71073
_diffrn_reflns_av_R_equivalents 0.040
_diffrn_reflns_av_sigmaI/netI 0.063
_diffrn_reflns_limit_h_max 12
_diffrn_reflns_limit_h_min -12
_diffrn_reflns_limit_k_max 17
_diffrn_reflns_limit_k_min -19
_diffrn_reflns_limit_l_max 16
_diffrn_reflns_limit_l_min -14
_diffrn_reflns_number 11432
_diffrn_reflns_theta_full 25.0
_diffrn_reflns_theta_max 28.3
_diffrn_reflns_theta_min 2.1
_diffrn_standards_decay_% 0
_diffrn_standards_interval_count 0
_diffrn_standards_interval_time 0
_diffrn_standards_number 0
_exptl_absorpt_coefficient_mu 0.551
_exptl_absorpt_correction_type none
_exptl_crystal_colour yellow
_exptl_crystal_density_diffrn 1.619
_exptl_crystal_density_method 'not measured'
_exptl_crystal_description needle
_exptl_crystal_F_000 890
_exptl_crystal_size_max 0.2
_exptl_crystal_size_mid 0.1
_exptl_crystal_size_min 0.1
_refine_diff_density_max 0.47
_refine_diff_density_min -0.22
_refine_ls_extinction_method none
_refine_ls_goodness_of_fit_ref 1.06
_refine_ls_hydrogen_treatment constr
_refine_ls_matrix_type full
_refine_ls_number_parameters 279
_refine_ls_number_reflns 4178
_refine_ls_number_restraints 0
_refine_ls_restrained_S_all 1.06
_refine_ls_R_factor_all 0.131
_refine_ls_R_factor_gt 0.077
_refine_ls_shift/su_max 0.000
_refine_ls_shift/su_mean 0.000
_refine_ls_structure_factor_coef Fsqd
_refine_ls_weighting_details 'calc w = 1/[\s^2^(Fo^2^)+(0.0752P)^2^] where P=(Fo^2^+2Fc^2^)/3'
_refine_ls_weighting_scheme calc
_refine_ls_wR_factor_gt 0.159
_refine_ls_wR_factor_ref 0.185
_reflns_number_gt 2469
_reflns_number_total 4178
_reflns_threshold_expression I>2\s(I)
_cod_data_source_file tk6305.cif
_cod_data_source_block I
_cod_original_sg_symbol_H-M 'P 2/c'
_cod_database_code 2208186
_cod_database_fobs_code 2208186

loop_
_symmetry_equiv_pos_as_xyz
'x, y, z'
'-x, y, -z+1/2'
'-x, -y, -z'
'x, -y, z-1/2'

loop_
_atom_site_label
_atom_site_fract_x
_atom_site_fract_y
_atom_site_fract_z
_atom_site_U_iso_or_equiv
_atom_site_adp_type
_atom_site_calc_flag
_atom_site_refinement_flags
_atom_site_occupancy
_atom_site_disorder_assembly
_atom_site_disorder_group
_atom_site_type_symbol
Mn 0.5 0.28106(5) 0.75 0.0493(3) Uani d S 1 . . Mn
N1 0.4343(4) 0.1887(2) 0.6194(3) 0.0621(9) Uani d . 1 . . N
N2 0.6928(4) 0.2693(2) 0.6553(3) 0.0565(9) Uani d . 1 . . N
N3 0.4178(3) 0.3978(2) 0.6578(2) 0.0491(8) Uani d . 1 . . N
C1 0.3053(6) 0.1523(3) 0.5998(4) 0.0783(14) Uani d . 1 . . C
H1 0.2357 0.1623 0.6468 0.094 Uiso calc R 1 . . H
C2 0.2691(7) 0.1001(4) 0.5130(5) 0.1014(19) Uani d . 1 . . C
H2 0.1778 0.0757 0.5021 0.122 Uiso calc R 1 . . H
C3 0.3715(8) 0.0860(4) 0.4447(4) 0.104(2) Uani d . 1 . . C
H3 0.3499 0.0511 0.3861 0.125 Uiso calc R 1 . . H
C4 0.5085(7) 0.1229(3) 0.4607(4) 0.0823(15) Uani d . 1 . . C
C5 0.6248(8) 0.1112(4) 0.3924(4) 0.104(2) Uani d . 1 . . C
H5 0.6105 0.0745 0.3346 0.124 Uiso calc R 1 . . H
C6 0.7511(8) 0.1512(4) 0.4096(4) 0.0977(19) Uani d . 1 . . C
H6 0.8221 0.1428 0.3632 0.117 Uiso calc R 1 . . H
C7 0.7790(6) 0.2066(3) 0.4974(4) 0.0733(14) Uani d . 1 . . C
C8 0.9080(6) 0.2547(4) 0.5175(5) 0.0855(16) Uani d . 1 . . C
H8 0.9822 0.2484 0.4733 0.103 Uiso calc R 1 . . H
C9 0.9244(5) 0.3096(4) 0.6003(4) 0.0873(17) Uani d . 1 . . C
H9 1.0067 0.3438 0.6116 0.105 Uiso calc R 1 . . H
C10 0.8147(5) 0.3134(3) 0.6681(4) 0.0726(13) Uani d . 1 . . C
H10 0.8282 0.3495 0.7266 0.087 Uiso calc R 1 . . H
C11 0.6731(5) 0.2168(3) 0.5691(3) 0.0569(10) Uani d . 1 . . C
C12 0.5359(5) 0.1748(3) 0.5502(3) 0.0609(11) Uani d . 1 . . C
C13 0.3401(4) 0.3996(3) 0.5659(3) 0.0688(12) Uani d . 1 . . C
H13 0.3136 0.3465 0.5347 0.083 Uiso calc R 1 . . H
C14 0.2969(5) 0.4754(4) 0.5147(4) 0.0834(16) Uani d . 1 . . C
H14 0.2421 0.4731 0.4510 0.100 Uiso calc R 1 . . H
C15 0.3354(6) 0.5530(4) 0.5584(5) 0.0881(17) Uani d . 1 . . C
H15 0.3066 0.6046 0.5246 0.106 Uiso calc R 1 . . H
C16 0.4181(5) 0.5567(3) 0.6540(4) 0.0664(12) Uani d . 1 . . C
C17 0.4611(6) 0.6353(3) 0.7044(5) 0.0927(19) Uani d . 1 . . C
H17 0.4345 0.6884 0.6732 0.111 Uiso calc R 1 . . H
C18 0.4578(4) 0.4761(3) 0.7015(3) 0.0497(10) Uani d . 1 . . C
P1 0 0.02571(12) 0.75 0.0774(6) Uani d S 1 . . P
F11 0.0006(4) 0.0267(3) 0.8722(3) 0.1401(14) Uani d . 1 . . F
F12 0.1697(3) 0.0246(2) 0.7557(3) 0.1216(13) Uani d . 1 . . F
F13 0 -0.0762(3) 0.75 0.187(3) Uani d S 1 . . F
F14 0 0.1280(3) 0.75 0.1140(16) Uani d S 1 . . F
P2 0 0.41737(17) 0.25 0.0933(7) Uani d S 1 . . P
F21 -0.1230(5) 0.4845(3) 0.2365(3) 0.1563(16) Uani d . 1 A . F
F22A 0.0112(16) 0.3973(13) 0.1415(13) 0.155(6) Uani d P 0.58(3) A 1 F
F23A 0.1090(14) 0.3396(8) 0.2287(17) 0.160(6) Uani d P 0.58(3) A 1 F
F22B 0.0128(16) 0.455(2) 0.1281(14) 0.167(9) Uani d P 0.42(3) A 2 F
F23B 0.1271(16) 0.3657(16) 0.299(3) 0.189(10) Uani d P 0.42(3) A 2 F

loop_
_atom_site_aniso_label
_atom_site_aniso_U_11
_atom_site_aniso_U_22
_atom_site_aniso_U_33
_atom_site_aniso_U_12
_atom_site_aniso_U_13
_atom_site_aniso_U_23
Mn 0.0595(6) 0.0502(5) 0.0393(5) 0 0.0094(4) 0
N1 0.077(3) 0.057(2) 0.055(2) -0.0168(19) 0.0229(18) -0.0077(16)
N2 0.053(2) 0.063(2) 0.054(2) 0.0049(17) 0.0051(16) 0.0121(17)
N3 0.0446(18) 0.062(2) 0.0395(18) 0.0009(16) -0.0022(14) 0.0012(15)
C1 0.095(4) 0.069(3) 0.074(3) -0.028(3) 0.027(3) -0.017(2)
C2 0.123(5) 0.095(4) 0.088(4) -0.051(4) 0.019(4) -0.020(3)
C3 0.158(6) 0.079(4) 0.077(4) -0.039(4) 0.019(4) -0.033(3)
C4 0.124(5) 0.059(3) 0.067(3) -0.006(3) 0.027(3) -0.014(2)
C5 0.162(6) 0.086(4) 0.068(4) 0.006(4) 0.040(4) -0.026(3)
C6 0.133(6) 0.093(4) 0.073(4) 0.030(4) 0.046(4) -0.002(3)
C7 0.077(3) 0.078(3) 0.068(3) 0.027(3) 0.026(3) 0.023(3)
C8 0.061(3) 0.119(4) 0.079(4) 0.032(3) 0.026(3) 0.038(3)
C9 0.052(3) 0.130(5) 0.080(4) 0.003(3) 0.001(3) 0.031(4)
C10 0.056(3) 0.097(4) 0.063(3) 0.005(3) -0.005(2) 0.014(3)
C11 0.066(3) 0.051(2) 0.055(2) 0.016(2) 0.013(2) 0.012(2)
C12 0.083(3) 0.044(2) 0.058(3) 0.002(2) 0.022(2) 0.0012(19)
C13 0.055(3) 0.098(4) 0.052(3) 0.005(3) -0.005(2) -0.004(3)
C14 0.063(3) 0.129(5) 0.056(3) 0.016(3) -0.011(2) 0.024(3)
C15 0.072(3) 0.102(4) 0.091(4) 0.030(3) 0.010(3) 0.042(3)
C16 0.055(3) 0.066(3) 0.079(3) 0.008(2) 0.012(2) 0.017(2)
C17 0.085(4) 0.057(3) 0.137(6) 0.007(3) 0.012(3) 0.013(3)
C18 0.036(2) 0.060(3) 0.054(2) 0.0038(18) 0.0102(17) 0.0070(18)
P1 0.0940(15) 0.0669(12) 0.0756(13) 0 0.0356(11) 0
F11 0.154(3) 0.190(4) 0.081(2) 0.029(3) 0.043(2) 0.020(2)
F12 0.094(2) 0.153(3) 0.122(3) 0.025(2) 0.036(2) 0.042(2)
F13 0.245(7) 0.066(3) 0.276(8) 0 0.182(6) 0
F14 0.128(4) 0.068(3) 0.146(4) 0 0.012(3) 0
P2 0.0684(14) 0.1033(17) 0.110(2) 0 0.0200(12) 0
F21 0.163(4) 0.166(4) 0.145(4) 0.071(3) 0.038(3) 0.032(3)
F22A 0.185(10) 0.181(12) 0.107(9) 0.004(10) 0.054(8) -0.074(8)
F23A 0.105(7) 0.120(7) 0.251(16) 0.041(5) -0.004(8) -0.066(8)
F22B 0.092(8) 0.29(2) 0.114(9) 0.022(12) 0.002(7) 0.095(12)
F23B 0.094(8) 0.174(16) 0.29(3) 0.028(9) -0.030(12) -0.063(15)

loop_
_atom_type_symbol
_atom_type_description
_atom_type_scat_dispersion_real
_atom_type_scat_dispersion_imag
_atom_type_scat_source
C C 0.0033 0.0016 'International Tables Vol C Tables 4.2.6.8 and 6.1.1.4'
H H 0.0000 0.0000 'International Tables Vol C Tables 4.2.6.8 and 6.1.1.4'
F F 0.0171 0.0103 'International Tables Vol C Tables 4.2.6.8 and 6.1.1.4'
Mn Mn 0.3368 0.7283 'International Tables Vol C Tables 4.2.6.8 and 6.1.1.4'
N N 0.0061 0.0033 'International Tables Vol C Tables 4.2.6.8 and 6.1.1.4'
P P 0.1023 0.0942 'International Tables Vol C Tables 4.2.6.8 and 6.1.1.4'

loop_
_geom_angle_atom_site_label_1
_geom_angle_atom_site_label_2
_geom_angle_atom_site_label_3
_geom_angle_site_symmetry_1
_geom_angle_site_symmetry_3
_geom_angle
_geom_angle_publ_flag
N1 Mn N1 2_656 . 101.85(18) yes
N1 Mn N3 2_656 2_656 92.56(12) ?
N1 Mn N3 . 2_656 163.43(12) yes
N1 Mn N3 2_656 . 163.43(12) ?
N1 Mn N3 . . 92.56(12) yes
N3 Mn N3 2_656 . 74.57(16) yes
N1 Mn N2 2_656 2_656 74.42(13) ?
N1 Mn N2 . 2_656 99.66(12) yes
N3 Mn N2 2_656 2_656 92.01(11) ?
N3 Mn N2 . 2_656 95.29(12) ?
N1 Mn N2 2_656 . 99.66(12) ?
N1 Mn N2 . . 74.42(13) yes
N3 Mn N2 2_656 . 95.29(12) ?
N3 Mn N2 . . 92.01(11) yes
N2 Mn N2 2_656 . 170.82(18) yes
C1 N1 C12 . . 118.3(4) ?
C1 N1 Mn . . 126.7(3) ?
C12 N1 Mn . . 114.8(3) ?
C10 N2 C11 . . 117.6(4) ?
C10 N2 Mn . . 127.3(3) ?
C11 N2 Mn . . 114.7(3) ?
C13 N3 C18 . . 117.3(4) ?
C13 N3 Mn . . 128.4(3) ?
C18 N3 Mn . . 114.2(2) ?
N1 C1 C2 . . 123.6(5) ?
N1 C1 H1 . . 118.2 ?
C2 C1 H1 . . 118.2 ?
C3 C2 C1 . . 117.8(5) ?
C3 C2 H2 . . 121.1 ?
C1 C2 H2 . . 121.1 ?
C2 C3 C4 . . 121.2(5) ?
C2 C3 H3 . . 119.4 ?
C4 C3 H3 . . 119.4 ?
C3 C4 C12 . . 117.2(5) ?
C3 C4 C5 . . 125.2(5) ?
C12 C4 C5 . . 117.6(5) ?
C6 C5 C4 . . 122.3(5) ?
C6 C5 H5 . . 118.9 ?
C4 C5 H5 . . 118.9 ?
C5 C6 C7 . . 121.0(5) ?
C5 C6 H6 . . 119.5 ?
C7 C6 H6 . . 119.5 ?
C11 C7 C8 . . 116.9(5) ?
C11 C7 C6 . . 119.3(5) ?
C8 C7 C6 . . 123.9(5) ?
C9 C8 C7 . . 120.6(5) ?
C9 C8 H8 . . 119.7 ?
C7 C8 H8 . . 119.7 ?
C8 C9 C10 . . 118.0(5) ?
C8 C9 H9 . . 121.0 ?
C10 C9 H9 . . 121.0 ?
N2 C10 C9 . . 124.5(5) ?
N2 C10 H10 . . 117.8 ?
C9 C10 H10 . . 117.8 ?
N2 C11 C7 . . 122.3(4) ?
N2 C11 C12 . . 117.6(4) ?
C7 C11 C12 . . 120.0(4) ?
N1 C12 C4 . . 121.8(4) ?
N1 C12 C11 . . 118.3(4) ?
C4 C12 C11 . . 119.8(4) ?
N3 C13 C14 . . 123.8(5) ?
N3 C13 H13 . . 118.1 ?
C14 C13 H13 . . 118.1 ?
C15 C14 C13 . . 118.9(5) ?
C15 C14 H14 . . 120.6 ?
C13 C14 H14 . . 120.6 ?
C14 C15 C16 . . 120.7(5) ?
C14 C15 H15 . . 119.6 ?
C16 C15 H15 . . 119.6 ?
C15 C16 C17 . . 123.8(5) ?
C15 C16 C18 . . 116.9(5) ?
C17 C16 C18 . . 119.3(4) ?
C17 C17 C16 2_656 . 121.4(3) ?
C17 C17 H17 2_656 . 119.3 ?
C16 C17 H17 . . 119.3 ?
N3 C18 C16 . . 122.3(4) ?
N3 C18 C18 . 2_656 118.5(2) ?
C16 C18 C18 . 2_656 119.2(3) ?
F13 P1 F14 . . 180.0000(10) ?
F13 P1 F11 . . 90.56(17) ?
F14 P1 F11 . . 89.44(17) ?
F13 P1 F11 . 2_556 90.56(17) ?
F14 P1 F11 . 2_556 89.44(17) ?
F11 P1 F11 . 2_556 178.9(3) ?
F13 P1 F12 . 2_556 89.37(15) ?
F14 P1 F12 . 2_556 90.63(15) ?
F11 P1 F12 . 2_556 88.61(19) ?
F11 P1 F12 2_556 2_556 91.41(19) ?
F13 P1 F12 . . 89.37(15) ?
F14 P1 F12 . . 90.63(15) ?
F11 P1 F12 . . 91.41(19) ?
F11 P1 F12 2_556 . 88.61(19) ?
F12 P1 F12 2_556 . 178.7(3) ?
F22A P2 F22A 2 . 155.3(18) ?
F22A P2 F23B 2 2 100.2(19) ?
F22A P2 F23B . 2 66.5(12) ?
F22A P2 F23B 2 . 66.5(12) ?
F22A P2 F23B . . 100.2(19) ?
F23B P2 F23B 2 . 117.3(19) ?
F22A P2 F21 2 2 98.1(9) ?
F22A P2 F21 . 2 98.3(6) ?
F23B P2 F21 2 2 160.9(14) ?
F23B P2 F21 . 2 75.5(9) ?
F22A P2 F21 2 . 98.3(6) ?
F22A P2 F21 . . 98.1(9) ?
F23B P2 F21 2 . 75.5(8) ?
F23B P2 F21 . . 160.9(14) ?
F21 P2 F21 2 . 96.4(4) ?
F22A P2 F23A 2 2 65.4(14) ?
F22A P2 F23A . 2 95.7(8) ?
F23B P2 F23A . 2 91.6(10) ?
F21 P2 F23A 2 2 162.4(8) ?
F21 P2 F23A . 2 92.2(6) ?
F22A P2 F23A 2 . 95.7(8) ?
F22A P2 F23A . . 65.4(14) ?
F23B P2 F23A 2 . 91.6(10) ?
F21 P2 F23A 2 . 92.2(6) ?
F21 P2 F23A . . 162.4(8) ?
F23A P2 F23A 2 . 84.0(10) ?
F22A P2 F22B . 2 172(2) ?
F23B P2 F22B 2 2 117.1(15) ?
F23B P2 F22B . 2 84.5(10) ?
F21 P2 F22B 2 2 76.6(9) ?
F21 P2 F22B . 2 76.7(10) ?
F23A P2 F22B 2 2 90.5(15) ?
F23A P2 F22B . 2 120.4(9) ?
F22A P2 F22B 2 . 172(2) ?
F23B P2 F22B 2 . 84.5(10) ?
F23B P2 F22B . . 117.1(15) ?
F21 P2 F22B 2 . 76.7(10) ?
F21 P2 F22B . . 76.6(9) ?
F23A P2 F22B 2 . 120.4(9) ?
F23A P2 F22B . . 90.5(15) ?
F22B P2 F22B 2 . 140(3) ?
P2 F22A F23A . . 62.2(12) ?
P2 F23A F22A . . 52.5(5) ?

loop_
_geom_bond_atom_site_label_1
_geom_bond_atom_site_label_2
_geom_bond_site_symmetry_2
_geom_bond_distance
_geom_bond_publ_flag
Mn N1 2_656 2.239(3) ?
Mn N1 . 2.239(3) yes
Mn N3 2_656 2.242(3) ?
Mn N3 . 2.242(3) yes
Mn N2 2_656 2.247(3) ?
Mn N2 . 2.247(3) yes
N1 C1 . 1.330(5) ?
N1 C12 . 1.360(5) ?
N2 C10 . 1.320(5) ?
N2 C11 . 1.366(5) ?
N3 C13 . 1.335(5) ?
N3 C18 . 1.361(5) ?
C1 C2 . 1.388(6) ?
C1 H1 . 0.9300 ?
C2 C3 . 1.359(8) ?
C2 H2 . 0.9300 ?
C3 C4 . 1.396(8) ?
C3 H3 . 0.9300 ?
C4 C12 . 1.401(6) ?
C4 C5 . 1.454(8) ?
C5 C6 . 1.328(8) ?
C5 H5 . 0.9300 ?
C6 C7 . 1.416(7) ?
C6 H6 . 0.9300 ?
C7 C11 . 1.405(6) ?
C7 C8 . 1.415(7) ?
C8 C9 . 1.352(7) ?
C8 H8 . 0.9300 ?
C9 C10 . 1.391(6) ?
C9 H9 . 0.9300 ?
C10 H10 . 0.9300 ?
C11 C12 . 1.434(6) ?
C13 C14 . 1.376(7) ?
C13 H13 . 0.9300 ?
C14 C15 . 1.347(7) ?
C14 H14 . 0.9300 ?
C15 C16 . 1.398(7) ?
C15 H15 . 0.9300 ?
C16 C17 . 1.408(6) ?
C16 C18 . 1.410(5) ?
C17 C17 2_656 1.327(10) ?
C17 H17 . 0.9300 ?
C18 C18 2_656 1.419(7) ?
P1 F13 . 1.556(5) ?
P1 F14 . 1.562(4) ?
P1 F11 . 1.564(3) ?
P1 F11 2_556 1.564(3) ?
P1 F12 2_556 1.577(3) ?
P1 F12 . 1.577(3) ?
P2 F22A 2 1.435(13) ?
P2 F22A . 1.435(13) ?
P2 F23B 2 1.518(16) ?
P2 F23B . 1.518(16) ?
P2 F21 2 1.537(4) ?
P2 F21 . 1.537(4) ?
P2 F23A 2 1.600(10) ?
P2 F23A . 1.600(10) ?
P2 F22B 2 1.677(13) ?
P2 F22B . 1.677(13) ?
F22A F23A . 1.64(3) ?

loop_
_geom_torsion_atom_site_label_1
_geom_torsion_atom_site_label_2
_geom_torsion_atom_site_label_3
_geom_torsion_atom_site_label_4
_geom_torsion_site_symmetry_1
_geom_torsion
N1 Mn N1 C1 2_656 86.2(4)
N3 Mn N1 C1 2_656 -123.9(5)
N3 Mn N1 C1 . -85.6(4)
N2 Mn N1 C1 2_656 10.2(4)
N1 Mn N1 C12 2_656 -98.9(3)
N3 Mn N1 C12 2_656 51.0(6)
N3 Mn N1 C12 . 89.4(3)
N3 Mn N2 C10 2_656 7.8(3)
N3 Mn N2 C10 . 82.4(3)
N3 Mn N2 C11 2_656 -165.1(3)
N3 Mn N2 C11 . -90.4(3)
N1 Mn N3 C13 . 8.7(4)
N2 Mn N3 C13 2_656 -91.3(3)
N2 Mn N3 C13 . 83.1(3)
N1 Mn N3 C18 2_656 40.4(6)
N1 Mn N3 C18 . -169.0(3)
N2 Mn N3 C18 2_656 91.0(3)
N2 Mn N3 C18 . -94.5(3)
